data_4086599
loop_
_publ_author_name
'Robinson, Thomas P.'
'Johnson, Andrew L.'
'Raithby, Paul R.'
'Kociok-Kohn, Gabriele'

_publ_section_title
;
 N-Heterocyclic Carbene Adducts of Molybdenum Tetracarboxylate Complexes
;
_journal_issue 15
_journal_name_full Organometallics
_journal_page_first 2494
_journal_paper_doi 10.1021/acs.organomet.6b00386
_journal_volume 35
_journal_year 2016
_chemical_formula_sum 'C44.5 H64 Mo2 N2 O8'
_chemical_formula_weight 946.85
_chemical_name_systematic
;
 ?
;
_space_group_crystal_system monoclinic
_space_group_IT_number 14
_space_group_name_Hall '-P 2yn'
_space_group_name_H-M_alt 'P 1 21/n 1'
_symmetry_space_group_name_Hall '-P 2yn'
_symmetry_space_group_name_H-M 'P 1 21/n 1'
_atom_sites_solution_hydrogens geom
_atom_sites_solution_primary direct
_atom_sites_solution_secondary difmap
_audit_creation_method SHELXL-2013
_cell_angle_alpha 90
_cell_angle_beta 97.019(2)
_cell_angle_gamma 90
_cell_formula_units_Z 4
_cell_length_a 11.2778(2)
_cell_length_b 27.5134(6)
_cell_length_c 15.7145(4)
_cell_measurement_reflns_used 52926
_cell_measurement_temperature 150(2)
_cell_measurement_theta_max 27.500
_cell_measurement_theta_min 2.791
_cell_volume 4839.52(18)
_computing_cell_refinement 'HKL Scalepack (Otwinowski & Minor 1997)'
_computing_data_collection 'Kappa CCD'
_computing_data_reduction 'Denzo and Scalepak (Otwinowski & Minor, 1997)'
_computing_molecular_graphics 'ORTEP 3 for Windows (Farrugia, 1997)'
_computing_publication_material 'SHELXL-97 (Sheldrick, 1997)'
_computing_structure_refinement 'SHELXL-97 (Sheldrick, 1997)'
_computing_structure_solution 'SHELXS-86 (Sheldrick, 1986)'
_diffrn_ambient_temperature 150(2)
_diffrn_measured_fraction_theta_full 0.996
_diffrn_measured_fraction_theta_max 0.996
_diffrn_measurement_device_type 'Bruker Kappa CCD Diffractometer'
_diffrn_measurement_method 'omega and phi scans'
_diffrn_radiation_monochromator graphite
_diffrn_radiation_source 'fine-focus sealed tube'
_diffrn_radiation_type MoK\a
_diffrn_radiation_wavelength 0.71073
_diffrn_reflns_av_R_equivalents 0.0264
_diffrn_reflns_av_unetI/netI 0.0216
_diffrn_reflns_Laue_measured_fraction_full 0.996
_diffrn_reflns_Laue_measured_fraction_max 0.996
_diffrn_reflns_limit_h_max 14
_diffrn_reflns_limit_h_min -14
_diffrn_reflns_limit_k_max 33
_diffrn_reflns_limit_k_min -35
_diffrn_reflns_limit_l_max 20
_diffrn_reflns_limit_l_min -20
_diffrn_reflns_number 52926
_diffrn_reflns_point_group_measured_fraction_full 0.996
_diffrn_reflns_point_group_measured_fraction_max 0.996
_diffrn_reflns_theta_full 25.242
_diffrn_reflns_theta_max 27.500
_diffrn_reflns_theta_min 2.791
_diffrn_standards_decay_% 0
_diffrn_standards_interval_count 0
_diffrn_standards_interval_time 0
_diffrn_standards_number 0
_exptl_absorpt_coefficient_mu 0.566
_exptl_absorpt_correction_T_max 0.935
_exptl_absorpt_correction_T_min 0.670
_exptl_absorpt_correction_type multi-scan
_exptl_absorpt_process_details 'SORTAV (Blessing, 1995)'
_exptl_crystal_colour yellow
_exptl_crystal_density_diffrn 1.300
_exptl_crystal_density_method 'not measured'
_exptl_crystal_description block
_exptl_crystal_F_000 1972
_exptl_crystal_size_max 0.770
_exptl_crystal_size_mid 0.230
_exptl_crystal_size_min 0.120
_refine_diff_density_max 1.132
_refine_diff_density_min -0.565
_refine_diff_density_rms 0.069
_refine_ls_extinction_method none
_refine_ls_goodness_of_fit_ref 1.051
_refine_ls_hydrogen_treatment constr
_refine_ls_matrix_type full
_refine_ls_number_parameters 495
_refine_ls_number_reflns 11088
_refine_ls_number_restraints 3
_refine_ls_restrained_S_all 1.050
_refine_ls_R_factor_all 0.0392
_refine_ls_R_factor_gt 0.0323
_refine_ls_shift/su_max 0.001
_refine_ls_shift/su_mean 0.000
_refine_ls_structure_factor_coef Fsqd
_refine_ls_weighting_details 'w=1/[\s^2^(Fo^2^)+(0.0384P)^2^+5.1909P] where P=(Fo^2^+2Fc^2^)/3'
_refine_ls_weighting_scheme calc
_refine_ls_wR_factor_gt 0.0812
_refine_ls_wR_factor_ref 0.0855
_reflns_Friedel_coverage 0.000
_reflns_number_gt 9730
_reflns_number_total 11088
_reflns_threshold_expression 'I > 2\s(I)'
_cod_data_source_file om6b00386_si_002.cif
_cod_data_source_block '[Mo2(OPiv)4](L1)_(3a)'
_cod_depositor_comments
;
The following automatic conversions were performed:

'_exptl_absorpt_correction_type' value 'Multi-scan' changed to
'multi-scan' according to
/usr/data/users/saulius/crontab/automatic-downloads/rss-feeds/ACS/lib/dictionaries/cif_core.dic
dictionary named 'cif_core.dic' version 2.4.2 from 2011-04-26.

Automatic conversion script
Id: cif_fix_values 4268 2015-11-12 08:31:59Z antanas 

 Adding full bibliography for 4086597--4086604.cif.
;
_cod_original_formula_sum 'C44.50 H64 Mo2 N2 O8'
_cod_database_code 4086599
_shelx_space_group_comment
;
The symmetry employed for this shelxl refinement is uniquely defined
by the following loop, which should always be used as a source of
symmetry information in preference to the above space-group names.
They are only intended as comments.
;
_shelxl_version_number 2013-4

loop_
_space_group_symop_operation_xyz
'x, y, z'
'-x+1/2, y+1/2, -z+1/2'
'-x, -y, -z'
'x-1/2, -y-1/2, z-1/2'

loop_
_atom_site_label
_atom_site_type_symbol
_atom_site_fract_x
_atom_site_fract_y
_atom_site_fract_z
_atom_site_U_iso_or_equiv
_atom_site_adp_type
_atom_site_occupancy
_atom_site_site_symmetry_order
_atom_site_calc_flag
_atom_site_refinement_flags_posn
_atom_site_refinement_flags_adp
_atom_site_refinement_flags_occupancy
_atom_site_disorder_assembly
_atom_site_disorder_group
Mo1 Mo 0.45861(2) 0.18414(2) 0.29971(2) 0.01991(5) Uani 1 1 d . . . . .
Mo2 Mo 0.56443(2) 0.19711(2) 0.41766(2) 0.02052(6) Uani 1 1 d . . . . .
C1 C 0.32144(19) 0.16436(8) 0.15095(14) 0.0222(4) Uani 1 1 d . . . . .
N1 N 0.25142(17) 0.19556(7) 0.09953(12) 0.0242(4) Uani 1 1 d . . . . .
N2 N 0.28887(17) 0.12051(7) 0.11462(12) 0.0251(4) Uani 1 1 d . . . . .
C2 C 0.1786(2) 0.17204(9) 0.03464(16) 0.0343(6) Uani 1 1 d . . . . .
H2 H 0.1231 0.1867 -0.0081 0.041 Uiso 1 1 calc R U . . .
C3 C 0.2022(2) 0.12467(9) 0.04437(16) 0.0352(6) Uani 1 1 d . . . . .
H3 H 0.1666 0.0989 0.0100 0.042 Uiso 1 1 calc R U . . .
C11 C 0.25146(19) 0.24749(8) 0.10597(14) 0.0244(4) Uani 1 1 d . . . . .
C12 C 0.3382(2) 0.27356(8) 0.06989(14) 0.0273(5) Uani 1 1 d . . . . .
C13 C 0.3314(2) 0.32419(9) 0.07180(16) 0.0341(5) Uani 1 1 d . . . . .
H13 H 0.3909 0.3428 0.0490 0.041 Uiso 1 1 calc R U . . .
C14 C 0.2397(3) 0.34795(9) 0.10624(16) 0.0376(6) Uani 1 1 d . . . . .
C15 C 0.1546(2) 0.32050(9) 0.14041(16) 0.0357(6) Uani 1 1 d . . . . .
H15 H 0.0916 0.3366 0.1641 0.043 Uiso 1 1 calc R U . . .
C16 C 0.1586(2) 0.27008(9) 0.14116(15) 0.0290(5) Uani 1 1 d . . . . .
C17 C 0.4336(2) 0.24829(10) 0.02723(17) 0.0366(6) Uani 1 1 d . . . . .
H17A H 0.4856 0.2298 0.0702 0.055 Uiso 1 1 calc R U . . .
H17B H 0.4810 0.2725 0.0006 0.055 Uiso 1 1 calc R U . . .
H17C H 0.3961 0.2261 -0.0168 0.055 Uiso 1 1 calc R U . . .
C18 C 0.2318(3) 0.40265(10) 0.1031(2) 0.0576(9) Uani 1 1 d . . . . .
H18A H 0.2132 0.4133 0.0434 0.086 Uiso 1 1 calc R U . . .
H18B H 0.3084 0.4166 0.1276 0.086 Uiso 1 1 calc R U . . .
H18C H 0.1686 0.4136 0.1363 0.086 Uiso 1 1 calc R U . . .
C19 C 0.0647(2) 0.23995(11) 0.17754(18) 0.0415(6) Uani 1 1 d . . . . .
H19A H 0.0135 0.2612 0.2072 0.062 Uiso 1 1 calc R U . . .
H19B H 0.1037 0.2162 0.2181 0.062 Uiso 1 1 calc R U . . .
H19C H 0.0160 0.2229 0.1309 0.062 Uiso 1 1 calc R U . . .
C21 C 0.3418(2) 0.07413(8) 0.13797(14) 0.0242(4) Uani 1 1 d . . . . .
C22 C 0.2828(2) 0.04243(8) 0.18708(15) 0.0277(5) Uani 1 1 d . . . . .
C23 C 0.3330(2) -0.00322(9) 0.20453(16) 0.0324(5) Uani 1 1 d . . . . .
H23 H 0.2953 -0.0251 0.2395 0.039 Uiso 1 1 calc R U . . .
C24 C 0.4364(2) -0.01769(9) 0.17241(15) 0.0328(5) Uani 1 1 d . . . . .
C25 C 0.4903(2) 0.01452(9) 0.12101(16) 0.0323(5) Uani 1 1 d . . . . .
H25 H 0.5599 0.0046 0.0973 0.039 Uiso 1 1 calc R U . . .
C26 C 0.4452(2) 0.06098(9) 0.10326(15) 0.0282(5) Uani 1 1 d . . . . .
C27 C 0.1674(2) 0.05734(10) 0.21924(17) 0.0364(6) Uani 1 1 d . . . . .
H27A H 0.1798 0.0877 0.2518 0.055 Uiso 1 1 calc R U . . .
H27B H 0.1419 0.0318 0.2564 0.055 Uiso 1 1 calc R U . . .
H27C H 0.1058 0.0622 0.1704 0.055 Uiso 1 1 calc R U . . .
C28 C 0.4908(3) -0.06703(10) 0.19341(19) 0.0456(7) Uani 1 1 d . . . . .
H28A H 0.5127 -0.0821 0.1410 0.068 Uiso 1 1 calc R U . . .
H28B H 0.4327 -0.0877 0.2178 0.068 Uiso 1 1 calc R U . . .
H28C H 0.5624 -0.0634 0.2350 0.068 Uiso 1 1 calc R U . . .
C29 C 0.5048(2) 0.09601(10) 0.04860(17) 0.0381(6) Uani 1 1 d . . . . .
H29A H 0.4457 0.1087 0.0032 0.057 Uiso 1 1 calc R U . . .
H29B H 0.5682 0.0792 0.0228 0.057 Uiso 1 1 calc R U . . .
H29C H 0.5394 0.1229 0.0842 0.057 Uiso 1 1 calc R U . . .
O1 O 0.33652(13) 0.23914(5) 0.32861(10) 0.0237(3) Uani 1 1 d . . . . .
O2 O 0.45151(13) 0.25255(6) 0.45184(9) 0.0238(3) Uani 1 1 d . . . . .
O3 O 0.36035(13) 0.12978(5) 0.35773(10) 0.0242(3) Uani 1 1 d . . . . .
O4 O 0.47305(13) 0.14467(6) 0.48129(10) 0.0245(3) Uani 1 1 d . . . . .
O5 O 0.58572(14) 0.13231(6) 0.26568(10) 0.0258(3) Uani 1 1 d . . . . .
O6 O 0.69327(13) 0.14648(6) 0.39161(10) 0.0260(3) Uani 1 1 d . . . . .
O7 O 0.55353(13) 0.23847(6) 0.23965(10) 0.0250(3) Uani 1 1 d . . . . .
O8 O 0.66425(13) 0.25146(6) 0.36487(10) 0.0250(3) Uani 1 1 d . . . . .
C101 C 0.36227(19) 0.26336(8) 0.39678(14) 0.0236(4) Uani 1 1 d . . . . .
C102 C 0.2894(2) 0.30864(9) 0.41143(15) 0.0276(5) Uani 1 1 d . . . . .
C103 C 0.1565(2) 0.29761(11) 0.3884(2) 0.0446(7) Uani 1 1 d . . . . .
H10A H 0.1096 0.3267 0.3978 0.067 Uiso 1 1 calc R U . . .
H10B H 0.1333 0.2711 0.4246 0.067 Uiso 1 1 calc R U . . .
H10C H 0.1413 0.2880 0.3280 0.067 Uiso 1 1 calc R U . . .
C104 C 0.3275(3) 0.34767(10) 0.35074(19) 0.0416(6) Uani 1 1 d . . . . .
H10D H 0.2829 0.3777 0.3577 0.062 Uiso 1 1 calc R U . . .
H10E H 0.3108 0.3363 0.2914 0.062 Uiso 1 1 calc R U . . .
H10F H 0.4133 0.3540 0.3643 0.062 Uiso 1 1 calc R U . . .
C105 C 0.3140(3) 0.32661(11) 0.50365(17) 0.0455(7) Uani 1 1 d . . . . .
H10G H 0.2659 0.3556 0.5107 0.068 Uiso 1 1 calc R U . . .
H10H H 0.3990 0.3346 0.5168 0.068 Uiso 1 1 calc R U . . .
H10I H 0.2931 0.3011 0.5427 0.068 Uiso 1 1 calc R U . . .
C201 C 0.38871(19) 0.12204(8) 0.43735(14) 0.0238(4) Uani 1 1 d . . . . .
C202 C 0.3189(2) 0.08410(9) 0.48126(15) 0.0324(5) Uani 1 1 d . . . . .
C203 C 0.1874(3) 0.09913(15) 0.4700(2) 0.0578(9) Uani 1 1 d . . . . .
H20A H 0.1407 0.0752 0.4979 0.087 Uiso 1 1 calc R U . . .
H20B H 0.1579 0.1008 0.4088 0.087 Uiso 1 1 calc R U . . .
H20C H 0.1793 0.1311 0.4962 0.087 Uiso 1 1 calc R U . . .
C204 C 0.3356(4) 0.03497(10) 0.4384(2) 0.0575(9) Uani 1 1 d . . . . .
H20D H 0.2913 0.0099 0.4656 0.086 Uiso 1 1 calc R U . . .
H20E H 0.4207 0.0266 0.4449 0.086 Uiso 1 1 calc R U . . .
H20F H 0.3055 0.0370 0.3773 0.086 Uiso 1 1 calc R U . . .
C205 C 0.3648(3) 0.08071(10) 0.57668(16) 0.0406(6) Uani 1 1 d . . . . .
H20G H 0.3187 0.0562 0.6037 0.061 Uiso 1 1 calc R U . . .
H20H H 0.3558 0.1123 0.6039 0.061 Uiso 1 1 calc R U . . .
H20I H 0.4494 0.0715 0.5836 0.061 Uiso 1 1 calc R U . . .
C301 C 0.6788(2) 0.12591(8) 0.31887(15) 0.0263(5) Uani 1 1 d . . . . .
C302 C 0.7764(2) 0.09204(11) 0.29539(17) 0.0396(6) Uani 1 1 d . . . . .
C303 C 0.7945(4) 0.09916(19) 0.2037(3) 0.0880(15) Uani 1 1 d . . . . .
H30A H 0.7180 0.0954 0.1674 0.132 Uiso 1 1 calc R U . . .
H30B H 0.8512 0.0749 0.1874 0.132 Uiso 1 1 calc R U . . .
H30C H 0.8262 0.1318 0.1961 0.132 Uiso 1 1 calc R U . . .
C304 C 0.7263(4) 0.03949(14) 0.3038(4) 0.0898(15) Uani 1 1 d . . . . .
H30D H 0.6528 0.0356 0.2642 0.135 Uiso 1 1 calc R U . . .
H30E H 0.7090 0.0342 0.3628 0.135 Uiso 1 1 calc R U . . .
H30F H 0.7858 0.0158 0.2899 0.135 Uiso 1 1 calc R U . . .
C305 C 0.8861(3) 0.09599(19) 0.3573(3) 0.0954(18) Uani 1 1 d . . . . .
H30G H 0.8663 0.0905 0.4155 0.143 Uiso 1 1 calc R U . . .
H30H H 0.9206 0.1285 0.3536 0.143 Uiso 1 1 calc R U . . .
H30I H 0.9442 0.0716 0.3437 0.143 Uiso 1 1 calc R U . . .
C401 C 0.63700(19) 0.26070(8) 0.28551(14) 0.0249(4) Uani 1 1 d . . . . .
C402 C 0.7045(2) 0.30026(9) 0.24366(16) 0.0308(5) Uani 1 1 d . . . . .
C403 C 0.6208(3) 0.34378(11) 0.2275(2) 0.0561(9) Uani 1 1 d . . . . .
H40A H 0.6619 0.3700 0.2006 0.084 Uiso 1 1 calc R U . . .
H40B H 0.5974 0.3552 0.2821 0.084 Uiso 1 1 calc R U . . .
H40C H 0.5494 0.3341 0.1894 0.084 Uiso 1 1 calc R U . . .
C404 C 0.7388(3) 0.28073(12) 0.15872(18) 0.0470(7) Uani 1 1 d . . . . .
H40D H 0.7827 0.3058 0.1311 0.070 Uiso 1 1 calc R U . . .
H40E H 0.6664 0.2720 0.1209 0.070 Uiso 1 1 calc R U . . .
H40F H 0.7895 0.2519 0.1698 0.070 Uiso 1 1 calc R U . . .
C405 C 0.8176(2) 0.31506(11) 0.30166(18) 0.0423(7) Uani 1 1 d . . . . .
H40G H 0.8595 0.3405 0.2734 0.063 Uiso 1 1 calc R U . . .
H40H H 0.8699 0.2867 0.3126 0.063 Uiso 1 1 calc R U . . .
H40I H 0.7958 0.3275 0.3561 0.063 Uiso 1 1 calc R U . . .
C2S C 0.0441(7) -0.0183(3) 0.0332(4) 0.0865(10) Uiso 0.5 1 d DG . P A -1
H2S H 0.0411 -0.0364 0.0843 0.104 Uiso 0.5 1 calc R U P A -1
C1S C -0.0562(6) 0.0070(3) -0.0033(5) 0.0865(10) Uiso 0.5 1 d G . P A -1
C6S C -0.0518(5) 0.0336(2) -0.0780(4) 0.0865(10) Uiso 0.5 1 d DG . P A -1
H6S H -0.1203 0.0509 -0.1029 0.104 Uiso 0.5 1 calc R U P A -1
C5S C 0.0529(6) 0.0349(2) -0.1164(3) 0.0865(10) Uiso 0.5 1 d G . P A -1
H5S H 0.0559 0.0531 -0.1675 0.104 Uiso 0.5 1 calc R U P A -1
C4S C 0.1532(5) 0.0096(3) -0.0800(4) 0.0865(10) Uiso 0.5 1 d G . P A -1
H4S H 0.2248 0.0105 -0.1062 0.104 Uiso 0.5 1 calc R U P A -1
C3S C 0.1488(6) -0.0169(3) -0.0052(4) 0.0865(10) Uiso 0.5 1 d G . P A -1
H3S H 0.2174 -0.0342 0.0197 0.104 Uiso 0.5 1 calc R U P A -1
C7S C -0.1584(9) 0.0060(4) 0.0336(7) 0.0865(10) Uiso 0.5 1 d D . P A -1
H7S1 H -0.1799 0.0392 0.0486 0.130 Uiso 0.5 1 calc R U P A -1
H7S2 H -0.1467 -0.0139 0.0856 0.130 Uiso 0.5 1 calc R U P A -1
H7S3 H -0.2227 -0.0079 -0.0066 0.130 Uiso 0.5 1 calc R U P A -1

loop_
_atom_site_aniso_label
_atom_site_aniso_U_11
_atom_site_aniso_U_22
_atom_site_aniso_U_33
_atom_site_aniso_U_23
_atom_site_aniso_U_13
_atom_site_aniso_U_12
Mo1 0.02104(9) 0.02095(10) 0.01646(9) -0.00083(6) -0.00287(7) -0.00171(6)
Mo2 0.02174(9) 0.02134(10) 0.01702(10) -0.00105(6) -0.00352(7) -0.00126(6)
C1 0.0246(10) 0.0211(10) 0.0202(10) 0.0005(8) 0.0003(8) 0.0017(8)
N1 0.0281(10) 0.0225(9) 0.0202(9) -0.0002(7) -0.0044(7) 0.0010(7)
N2 0.0281(9) 0.0222(9) 0.0229(10) -0.0005(7) -0.0058(7) 0.0001(7)
C2 0.0403(14) 0.0297(12) 0.0280(13) -0.0013(10) -0.0157(10) 0.0021(10)
C3 0.0422(14) 0.0276(12) 0.0305(13) -0.0031(10) -0.0163(11) 0.0001(10)
C11 0.0291(11) 0.0227(11) 0.0191(10) 0.0001(8) -0.0066(8) 0.0039(8)
C12 0.0329(12) 0.0285(12) 0.0186(11) 0.0010(8) -0.0045(9) 0.0007(9)
C13 0.0468(15) 0.0287(12) 0.0242(12) 0.0037(9) -0.0064(10) -0.0057(10)
C14 0.0551(16) 0.0258(12) 0.0275(13) -0.0028(10) -0.0127(11) 0.0060(11)
C15 0.0423(14) 0.0346(13) 0.0271(13) -0.0084(10) -0.0088(10) 0.0138(11)
C16 0.0286(11) 0.0343(12) 0.0218(11) -0.0029(9) -0.0064(9) 0.0060(9)
C17 0.0362(13) 0.0418(15) 0.0323(13) -0.0010(11) 0.0061(10) 0.0005(11)
C18 0.091(3) 0.0252(14) 0.0528(19) -0.0044(13) -0.0061(17) 0.0065(15)
C19 0.0312(13) 0.0524(17) 0.0409(15) -0.0089(13) 0.0050(11) -0.0010(11)
C21 0.0298(11) 0.0200(10) 0.0208(11) -0.0017(8) -0.0057(8) 0.0010(8)
C22 0.0322(12) 0.0259(11) 0.0235(11) -0.0022(9) -0.0023(9) -0.0016(9)
C23 0.0448(14) 0.0243(11) 0.0264(12) 0.0014(9) -0.0020(10) -0.0041(10)
C24 0.0454(14) 0.0232(11) 0.0265(12) -0.0026(9) -0.0086(10) 0.0058(10)
C25 0.0352(13) 0.0319(13) 0.0284(12) -0.0062(10) -0.0021(10) 0.0077(10)
C26 0.0322(12) 0.0284(12) 0.0225(11) -0.0014(9) -0.0024(9) -0.0008(9)
C27 0.0358(13) 0.0361(14) 0.0375(14) -0.0030(11) 0.0056(11) -0.0029(10)
C28 0.0655(19) 0.0292(13) 0.0388(15) 0.0009(11) -0.0072(13) 0.0132(13)
C29 0.0406(14) 0.0404(15) 0.0342(14) 0.0034(11) 0.0083(11) 0.0004(11)
O1 0.0240(7) 0.0251(8) 0.0210(8) -0.0015(6) -0.0016(6) 0.0013(6)
O2 0.0261(8) 0.0255(8) 0.0189(7) -0.0022(6) -0.0011(6) 0.0005(6)
O3 0.0260(8) 0.0246(8) 0.0208(8) 0.0004(6) -0.0024(6) -0.0043(6)
O4 0.0280(8) 0.0247(8) 0.0195(8) 0.0014(6) -0.0026(6) -0.0022(6)
O5 0.0265(8) 0.0268(8) 0.0228(8) -0.0036(6) -0.0027(6) 0.0018(6)
O6 0.0252(8) 0.0284(8) 0.0228(8) -0.0018(6) -0.0036(6) 0.0021(6)
O7 0.0268(8) 0.0264(8) 0.0212(8) 0.0005(6) 0.0002(6) -0.0048(6)
O8 0.0251(8) 0.0260(8) 0.0229(8) -0.0005(6) -0.0015(6) -0.0047(6)
C101 0.0242(10) 0.0256(11) 0.0206(11) 0.0017(8) 0.0013(8) -0.0009(8)
C102 0.0283(11) 0.0306(12) 0.0235(11) -0.0017(9) 0.0015(9) 0.0050(9)
C103 0.0282(13) 0.0486(17) 0.0583(19) -0.0078(14) 0.0104(12) 0.0041(11)
C104 0.0484(16) 0.0320(14) 0.0447(16) 0.0049(11) 0.0067(12) 0.0053(11)
C105 0.0576(18) 0.0471(16) 0.0301(14) -0.0091(12) -0.0016(12) 0.0211(14)
C201 0.0258(11) 0.0219(10) 0.0230(11) -0.0013(8) -0.0001(8) 0.0006(8)
C202 0.0401(13) 0.0315(12) 0.0249(12) 0.0027(9) 0.0016(10) -0.0092(10)
C203 0.0368(15) 0.091(3) 0.0457(18) 0.0163(17) 0.0046(13) -0.0155(16)
C204 0.107(3) 0.0264(14) 0.0385(16) -0.0001(12) 0.0059(17) -0.0158(15)
C205 0.0533(16) 0.0418(15) 0.0260(13) 0.0065(11) 0.0022(11) -0.0121(12)
C301 0.0263(11) 0.0264(11) 0.0250(11) -0.0007(9) -0.0012(9) 0.0013(9)
C302 0.0340(13) 0.0496(16) 0.0337(14) -0.0087(12) -0.0024(11) 0.0160(11)
C303 0.076(3) 0.135(4) 0.059(2) 0.011(2) 0.028(2) 0.054(3)
C304 0.082(3) 0.043(2) 0.141(4) -0.011(2) 0.002(3) 0.0189(19)
C305 0.045(2) 0.144(4) 0.089(3) -0.064(3) -0.0249(19) 0.046(2)
C401 0.0246(11) 0.0262(11) 0.0237(11) -0.0021(9) 0.0021(8) -0.0016(8)
C402 0.0293(12) 0.0327(13) 0.0299(13) 0.0027(10) 0.0017(10) -0.0078(9)
C403 0.0459(17) 0.0384(16) 0.086(3) 0.0241(16) 0.0160(16) -0.0011(13)
C404 0.0431(15) 0.066(2) 0.0332(15) -0.0027(13) 0.0086(12) -0.0214(14)
C405 0.0392(15) 0.0493(16) 0.0374(15) -0.0013(12) 0.0007(12) -0.0220(12)

loop_
_atom_type_symbol
_atom_type_description
_atom_type_scat_dispersion_real
_atom_type_scat_dispersion_imag
_atom_type_scat_source
C C 0.0033 0.0016 'International Tables Vol C Tables 4.2.6.8 and 6.1.1.4'
H H 0.0000 0.0000 'International Tables Vol C Tables 4.2.6.8 and 6.1.1.4'
N N 0.0061 0.0033 'International Tables Vol C Tables 4.2.6.8 and 6.1.1.4'
O O 0.0106 0.0060 'International Tables Vol C Tables 4.2.6.8 and 6.1.1.4'
Mo Mo -1.6832 0.6857 'International Tables Vol C Tables 4.2.6.8 and 6.1.1.4'
Cs Cs -0.3680 2.1192 'International Tables Vol C Tables 4.2.6.8 and 6.1.1.4'

loop_
_geom_angle_atom_site_label_1
_geom_angle_atom_site_label_2
_geom_angle_atom_site_label_3
_geom_angle
Mo2 Mo1 O7 90.55(4)
Mo2 Mo1 O3 90.62(4)
O7 Mo1 O3 178.76(6)
Mo2 Mo1 O1 90.20(4)
O7 Mo1 O1 88.21(6)
O3 Mo1 O1 91.37(6)
Mo2 Mo1 O5 90.46(4)
O7 Mo1 O5 88.20(6)
O3 Mo1 O5 92.21(6)
O1 Mo1 O5 176.36(6)
O6 Mo2 O4 91.65(6)
O6 Mo2 O2 173.27(6)
O4 Mo2 O2 91.66(6)
O6 Mo2 O8 88.75(6)
O4 Mo2 O8 174.76(6)
O2 Mo2 O8 87.42(6)
O6 Mo2 Mo1 92.72(4)
O4 Mo2 Mo1 92.54(4)
O2 Mo2 Mo1 92.98(4)
O8 Mo2 Mo1 92.66(4)
N1 C1 N2 101.63(17)
C1 N1 C2 112.95(19)
C1 N1 C11 126.24(18)
C2 N1 C11 120.77(18)
C1 N2 C3 112.79(18)
C1 N2 C21 126.56(18)
C3 N2 C21 120.44(18)
C3 C2 N1 106.2(2)
C3 C2 H2 126.9
N1 C2 H2 126.9
C2 C3 N2 106.4(2)
C2 C3 H3 126.8
N2 C3 H3 126.8
C12 C11 C16 122.3(2)
C12 C11 N1 118.7(2)
C16 C11 N1 118.7(2)
C11 C12 C13 117.6(2)
C11 C12 C17 121.4(2)
C13 C12 C17 121.0(2)
C14 C13 C12 121.6(2)
C14 C13 H13 119.2
C12 C13 H13 119.2
C15 C14 C13 118.7(2)
C15 C14 C18 121.2(3)
C13 C14 C18 120.1(3)
C14 C15 C16 121.8(2)
C14 C15 H15 119.1
C16 C15 H15 119.1
C15 C16 C11 118.0(2)
C15 C16 C19 121.9(2)
C11 C16 C19 120.2(2)
C12 C17 H17A 109.5
C12 C17 H17B 109.5
H17A C17 H17B 109.5
C12 C17 H17C 109.5
H17A C17 H17C 109.5
H17B C17 H17C 109.5
C14 C18 H18A 109.5
C14 C18 H18B 109.5
H18A C18 H18B 109.5
C14 C18 H18C 109.5
H18A C18 H18C 109.5
H18B C18 H18C 109.5
C16 C19 H19A 109.5
C16 C19 H19B 109.5
H19A C19 H19B 109.5
C16 C19 H19C 109.5
H19A C19 H19C 109.5
H19B C19 H19C 109.5
C22 C21 C26 122.4(2)
C22 C21 N2 119.2(2)
C26 C21 N2 118.1(2)
C21 C22 C23 117.7(2)
C21 C22 C27 120.5(2)
C23 C22 C27 121.8(2)
C24 C23 C22 121.9(2)
C24 C23 H23 119.0
C22 C23 H23 119.0
C23 C24 C25 118.4(2)
C23 C24 C28 121.1(2)
C25 C24 C28 120.4(2)
C24 C25 C26 121.9(2)
C24 C25 H25 119.1
C26 C25 H25 119.1
C25 C26 C21 117.5(2)
C25 C26 C29 121.7(2)
C21 C26 C29 120.7(2)
C22 C27 H27A 109.5
C22 C27 H27B 109.5
H27A C27 H27B 109.5
C22 C27 H27C 109.5
H27A C27 H27C 109.5
H27B C27 H27C 109.5
C24 C28 H28A 109.5
C24 C28 H28B 109.5
H28A C28 H28B 109.5
C24 C28 H28C 109.5
H28A C28 H28C 109.5
H28B C28 H28C 109.5
C26 C29 H29A 109.5
C26 C29 H29B 109.5
H29A C29 H29B 109.5
C26 C29 H29C 109.5
H29A C29 H29C 109.5
H29B C29 H29C 109.5
C101 O1 Mo1 117.83(13)
C101 O2 Mo2 116.59(14)
C201 O3 Mo1 117.21(13)
C201 O4 Mo2 117.25(14)
C301 O5 Mo1 116.96(14)
C301 O6 Mo2 117.29(14)
C401 O7 Mo1 117.72(14)
C401 O8 Mo2 116.86(13)
O1 C101 O2 122.0(2)
O1 C101 C102 119.06(19)
O2 C101 C102 118.79(19)
C105 C102 C101 111.7(2)
C105 C102 C103 110.5(2)
C101 C102 C103 109.4(2)
C105 C102 C104 109.4(2)
C101 C102 C104 106.32(19)
C103 C102 C104 109.5(2)
C102 C103 H10A 109.5
C102 C103 H10B 109.5
H10A C103 H10B 109.5
C102 C103 H10C 109.5
H10A C103 H10C 109.5
H10B C103 H10C 109.5
C102 C104 H10D 109.5
C102 C104 H10E 109.5
H10D C104 H10E 109.5
C102 C104 H10F 109.5
H10D C104 H10F 109.5
H10E C104 H10F 109.5
C102 C105 H10G 109.5
C102 C105 H10H 109.5
H10G C105 H10H 109.5
C102 C105 H10I 109.5
H10G C105 H10I 109.5
H10H C105 H10I 109.5
O4 C201 O3 122.4(2)
O4 C201 C202 118.99(19)
O3 C201 C202 118.64(19)
C201 C202 C205 110.8(2)
C201 C202 C203 108.1(2)
C205 C202 C203 109.7(2)
C201 C202 C204 107.9(2)
C205 C202 C204 109.4(2)
C203 C202 C204 110.9(3)
C202 C203 H20A 109.5
C202 C203 H20B 109.5
H20A C203 H20B 109.5
C202 C203 H20C 109.5
H20A C203 H20C 109.5
H20B C203 H20C 109.5
C202 C204 H20D 109.5
C202 C204 H20E 109.5
H20D C204 H20E 109.5
C202 C204 H20F 109.5
H20D C204 H20F 109.5
H20E C204 H20F 109.5
C202 C205 H20G 109.5
C202 C205 H20H 109.5
H20G C205 H20H 109.5
C202 C205 H20I 109.5
H20G C205 H20I 109.5
H20H C205 H20I 109.5
O6 C301 O5 122.4(2)
O6 C301 C302 118.37(19)
O5 C301 C302 119.3(2)
C305 C302 C303 115.0(3)
C305 C302 C301 111.5(2)
C303 C302 C301 110.0(2)
C305 C302 C304 107.1(3)
C303 C302 C304 107.3(3)
C301 C302 C304 105.5(3)
C302 C303 H30A 109.5
C302 C303 H30B 109.5
H30A C303 H30B 109.5
C302 C303 H30C 109.5
H30A C303 H30C 109.5
H30B C303 H30C 109.5
C302 C304 H30D 109.5
C302 C304 H30E 109.5
H30D C304 H30E 109.5
C302 C304 H30F 109.5
H30D C304 H30F 109.5
H30E C304 H30F 109.5
C302 C305 H30G 109.5
C302 C305 H30H 109.5
H30G C305 H30H 109.5
C302 C305 H30I 109.5
H30G C305 H30I 109.5
H30H C305 H30I 109.5
O7 C401 O8 122.2(2)
O7 C401 C402 118.3(2)
O8 C401 C402 119.50(19)
C401 C402 C403 107.5(2)
C401 C402 C405 110.9(2)
C403 C402 C405 110.1(2)
C401 C402 C404 108.6(2)
C403 C402 C404 110.3(3)
C405 C402 C404 109.3(2)
C402 C403 H40A 109.5
C402 C403 H40B 109.5
H40A C403 H40B 109.5
C402 C403 H40C 109.5
H40A C403 H40C 109.5
H40B C403 H40C 109.5
C402 C404 H40D 109.5
C402 C404 H40E 109.5
H40D C404 H40E 109.5
C402 C404 H40F 109.5
H40D C404 H40F 109.5
H40E C404 H40F 109.5
C402 C405 H40G 109.5
C402 C405 H40H 109.5
H40G C405 H40H 109.5
C402 C405 H40I 109.5
H40G C405 H40I 109.5
H40H C405 H40I 109.5
C1S C2S C3S 120.0
C1S C2S H2S 120.0
C3S C2S H2S 120.0
C7S C1S C2S 120.5(5)
C7S C1S C6S 119.5(5)
C2S C1S C6S 120.0
C1S C6S C5S 120.0
C1S C6S H6S 120.0
C5S C6S H6S 120.0
C4S C5S C6S 120.0
C4S C5S H5S 120.0
C6S C5S H5S 120.0
C3S C4S C5S 120.0
C3S C4S H4S 120.0
C5S C4S H4S 120.0
C4S C3S C2S 120.0
C4S C3S H3S 120.0
C2S C3S H3S 120.0
C1S C7S H7S1 109.5
C1S C7S H7S2 109.5
H7S1 C7S H7S2 109.5
C1S C7S H7S3 109.5
H7S1 C7S H7S3 109.5
H7S2 C7S H7S3 109.5

loop_
_geom_bond_atom_site_label_1
_geom_bond_atom_site_label_2
_geom_bond_distance
Mo1 Mo2 2.1087(2)
Mo1 O7 2.1255(15)
Mo1 O3 2.1315(15)
Mo1 O1 2.1319(15)
Mo1 O5 2.1359(15)
Mo2 O6 2.0892(15)
Mo2 O4 2.0967(15)
Mo2 O2 2.0985(15)
Mo2 O8 2.1021(15)
C1 N1 1.363(3)
C1 N2 1.366(3)
N1 C2 1.389(3)
N1 C11 1.432(3)
N2 C3 1.387(3)
N2 C21 1.437(3)
C2 C3 1.335(3)
C2 H2 0.9500
C3 H3 0.9500
C11 C12 1.389(3)
C11 C16 1.389(3)
C12 C13 1.396(3)
C12 C17 1.505(3)
C13 C14 1.388(4)
C13 H13 0.9500
C14 C15 1.380(4)
C14 C18 1.508(4)
C15 C16 1.388(3)
C15 H15 0.9500
C16 C19 1.511(4)
C17 H17A 0.9800
C17 H17B 0.9800
C17 H17C 0.9800
C18 H18A 0.9800
C18 H18B 0.9800
C18 H18C 0.9800
C19 H19A 0.9800
C19 H19B 0.9800
C19 H19C 0.9800
C21 C22 1.387(3)
C21 C26 1.394(3)
C22 C23 1.392(3)
C22 C27 1.509(3)
C23 C24 1.384(4)
C23 H23 0.9500
C24 C25 1.388(4)
C24 C28 1.509(3)
C25 C26 1.391(3)
C25 H25 0.9500
C26 C29 1.503(3)
C27 H27A 0.9800
C27 H27B 0.9800
C27 H27C 0.9800
C28 H28A 0.9800
C28 H28B 0.9800
C28 H28C 0.9800
C29 H29A 0.9800
C29 H29B 0.9800
C29 H29C 0.9800
O1 C101 1.265(3)
O2 C101 1.280(3)
O3 C201 1.271(3)
O4 C201 1.268(3)
O5 C301 1.272(3)
O6 C301 1.268(3)
O7 C401 1.270(3)
O8 C401 1.273(3)
C101 C102 1.526(3)
C102 C105 1.524(3)
C102 C103 1.529(3)
C102 C104 1.532(4)
C103 H10A 0.9800
C103 H10B 0.9800
C103 H10C 0.9800
C104 H10D 0.9800
C104 H10E 0.9800
C104 H10F 0.9800
C105 H10G 0.9800
C105 H10H 0.9800
C105 H10I 0.9800
C201 C202 1.522(3)
C202 C205 1.528(3)
C202 C203 1.530(4)
C202 C204 1.532(4)
C203 H20A 0.9800
C203 H20B 0.9800
C203 H20C 0.9800
C204 H20D 0.9800
C204 H20E 0.9800
C204 H20F 0.9800
C205 H20G 0.9800
C205 H20H 0.9800
C205 H20I 0.9800
C301 C302 1.521(3)
C302 C305 1.482(4)
C302 C303 1.493(5)
C302 C304 1.564(5)
C303 H30A 0.9800
C303 H30B 0.9800
C303 H30C 0.9800
C304 H30D 0.9800
C304 H30E 0.9800
C304 H30F 0.9800
C305 H30G 0.9800
C305 H30H 0.9800
C305 H30I 0.9800
C401 C402 1.523(3)
C402 C403 1.526(4)
C402 C405 1.530(3)
C402 C404 1.532(4)
C403 H40A 0.9800
C403 H40B 0.9800
C403 H40C 0.9800
C404 H40D 0.9800
C404 H40E 0.9800
C404 H40F 0.9800
C405 H40G 0.9800
C405 H40H 0.9800
C405 H40I 0.9800
C2S C1S 1.3900
C2S C3S 1.3900
C2S H2S 0.9500
C1S C7S 1.353(9)
C1S C6S 1.3900
C6S C5S 1.3900
C6S H6S 0.9500
C5S C4S 1.3900
C5S H5S 0.9500
C4S C3S 1.3900
C4S H4S 0.9500
C3S H3S 0.9500
C7S H7S1 0.9800
C7S H7S2 0.9800
C7S H7S3 0.9800

loop_
_geom_torsion_atom_site_label_1
_geom_torsion_atom_site_label_2
_geom_torsion_atom_site_label_3
_geom_torsion_atom_site_label_4
_geom_torsion
N2 C1 N1 C2 0.2(3)
N2 C1 N1 C11 -177.5(2)
N1 C1 N2 C3 -0.4(3)
N1 C1 N2 C21 174.3(2)
C1 N1 C2 C3 0.0(3)
C11 N1 C2 C3 177.8(2)
N1 C2 C3 N2 -0.2(3)
C1 N2 C3 C2 0.4(3)
C21 N2 C3 C2 -174.6(2)
C1 N1 C11 C12 81.6(3)
C2 N1 C11 C12 -95.9(3)
C1 N1 C11 C16 -104.1(3)
C2 N1 C11 C16 78.3(3)
C16 C11 C12 C13 1.6(3)
N1 C11 C12 C13 175.67(19)
C16 C11 C12 C17 -176.1(2)
N1 C11 C12 C17 -2.1(3)
C11 C12 C13 C14 -1.7(3)
C17 C12 C13 C14 176.0(2)
C12 C13 C14 C15 1.0(4)
C12 C13 C14 C18 -176.9(2)
C13 C14 C15 C16 0.0(4)
C18 C14 C15 C16 177.8(2)
C14 C15 C16 C11 -0.2(3)
C14 C15 C16 C19 -179.2(2)
C12 C11 C16 C15 -0.7(3)
N1 C11 C16 C15 -174.74(19)
C12 C11 C16 C19 178.4(2)
N1 C11 C16 C19 4.3(3)
C1 N2 C21 C22 102.8(3)
C3 N2 C21 C22 -83.0(3)
C1 N2 C21 C26 -83.2(3)
C3 N2 C21 C26 91.0(3)
C26 C21 C22 C23 2.8(3)
N2 C21 C22 C23 176.49(19)
C26 C21 C22 C27 -176.6(2)
N2 C21 C22 C27 -2.9(3)
C21 C22 C23 C24 -1.9(3)
C27 C22 C23 C24 177.5(2)
C22 C23 C24 C25 -0.4(4)
C22 C23 C24 C28 178.9(2)
C23 C24 C25 C26 1.9(4)
C28 C24 C25 C26 -177.4(2)
C24 C25 C26 C21 -1.1(3)
C24 C25 C26 C29 179.1(2)
C22 C21 C26 C25 -1.3(3)
N2 C21 C26 C25 -175.12(19)
C22 C21 C26 C29 178.5(2)
N2 C21 C26 C29 4.7(3)
Mo1 O1 C101 O2 -7.2(3)
Mo1 O1 C101 C102 169.10(15)
Mo2 O2 C101 O1 6.3(3)
Mo2 O2 C101 C102 -169.96(15)
O1 C101 C102 C105 167.5(2)
O2 C101 C102 C105 -16.1(3)
O1 C101 C102 C103 44.9(3)
O2 C101 C102 C103 -138.7(2)
O1 C101 C102 C104 -73.3(3)
O2 C101 C102 C104 103.1(2)
Mo2 O4 C201 O3 0.9(3)
Mo2 O4 C201 C202 -179.23(16)
Mo1 O3 C201 O4 -1.3(3)
Mo1 O3 C201 C202 178.92(15)
O4 C201 C202 C205 1.1(3)
O3 C201 C202 C205 -179.1(2)
O4 C201 C202 C203 121.3(2)
O3 C201 C202 C203 -58.9(3)
O4 C201 C202 C204 -118.7(3)
O3 C201 C202 C204 61.2(3)
Mo2 O6 C301 O5 -5.6(3)
Mo2 O6 C301 C302 175.05(18)
Mo1 O5 C301 O6 4.8(3)
Mo1 O5 C301 C302 -175.85(18)
O6 C301 C302 C305 -11.0(4)
O5 C301 C302 C305 169.6(3)
O6 C301 C302 C303 -139.8(3)
O5 C301 C302 C303 40.8(4)
O6 C301 C302 C304 104.9(3)
O5 C301 C302 C304 -74.5(3)
Mo1 O7 C401 O8 -0.2(3)
Mo1 O7 C401 C402 -179.06(15)
Mo2 O8 C401 O7 0.1(3)
Mo2 O8 C401 C402 178.98(16)
O7 C401 C402 C403 72.0(3)
O8 C401 C402 C403 -106.9(3)
O7 C401 C402 C405 -167.5(2)
O8 C401 C402 C405 13.5(3)
O7 C401 C402 C404 -47.4(3)
O8 C401 C402 C404 133.7(2)
C3S C2S C1S C7S -179.9(11)
C3S C2S C1S C6S 0.0
C7S C1S C6S C5S 179.9(11)
C2S C1S C6S C5S 0.0
C1S C6S C5S C4S 0.0
C6S C5S C4S C3S 0.0
C5S C4S C3S C2S 0.0
C1S C2S C3S C4S 0.0
